data_4347026
loop_
_publ_author_name
'Rodr\'iguez-Rodr\'iguez, Aurora'
'Regueiro-Figueroa, Mart\'in'
'Esteban-G\'omez, David'
'Tripier, Rapha\"el'
'Tircs\'o, Gyula'
'K\'alm\'an, Ferenc Kriszti\'an'
'B\'enyei, Attila Csaba'
'T\'oth, Imre'
'de Blas, Andr\'es'
'Rodr\'iguez-Blas, Teresa'
'Platas-Iglesias, Carlos'

_publ_section_title
;
 Complexation of Ln(3+) Ions with Cyclam Dipicolinates: A Small Bridge
 that Makes Huge Differences in Structure, Equilibrium, and Kinetic
 Properties.
;
_journal_issue 5
_journal_name_full 'Inorganic chemistry'
_journal_page_first 2227
_journal_page_last 2239
_journal_paper_doi 10.1021/acs.inorgchem.5b02627
_journal_volume 55
_journal_year 2016
_chemical_formula_moiety 'C52 H70 Gd N12 O8, Cl, 5(H2 O)'
_chemical_formula_sum 'C52 H80 Cl Gd N12 O13'
_chemical_formula_weight 1273.98
_space_group_IT_number 14
_space_group_name_Hall '-P 2yn'
_space_group_name_H-M_alt 'P 1 21/n 1'
_symmetry_cell_setting monoclinic
_symmetry_Int_Tables_number 14
_symmetry_space_group_name_Hall '-P 2yn'
_symmetry_space_group_name_H-M 'P 1 21/n 1'
_atom_sites_solution_hydrogens mixed
_atom_sites_solution_primary heavy
_atom_sites_solution_secondary difmap
_audit_conform_dict_location ftp://ftp.iucr.org/pub/cif_core.dic
_audit_conform_dict_name cif_core.dic
_audit_conform_dict_version 2.4.3
_audit_creation_date 2015-10-27T12:48:14-00:00
_audit_creation_method 'WinGX routine CIF_UPDATE'
_cell_angle_alpha 90
_cell_angle_beta 107.432(2)
_cell_angle_gamma 90
_cell_formula_units_Z 4
_cell_length_a 16.0360(4)
_cell_length_b 16.4812(4)
_cell_length_c 22.7258(6)
_cell_measurement_reflns_used 1921
_cell_measurement_temperature 100(2)
_cell_measurement_theta_max 26.23
_cell_measurement_theta_min 2.24
_cell_measurement_wavelength 0.71073
_cell_volume 5730.4(3)
_computing_cell_refinement 'BRUKER APEX2'
_computing_data_collection 'BRUKER APEX2'
_computing_data_reduction XPrep
_computing_molecular_graphics 'ORTEP-3 for Windows (Farrugia, 2012)'
_computing_publication_material 'WinGX publication routines (Farrugia, 2012)'
_computing_structure_refinement 'SHELXL-2013 (Sheldrick, 2013)'
_computing_structure_solution
;'SIR2011 Burla, M. C., Caliandro, R., Camalli, M., Carrozzini, B.,
Cascarano, G. L., Giacovazzo, C., Mallamo, M., Mazzone, A., Polidori, G.
& Spagna, R. (2012). J. Appl. Cryst. 45, 357-361.'
;
_diffrn_ambient_temperature 100(2)
_diffrn_measured_fraction_theta_full 1
_diffrn_measured_fraction_theta_max 1
_diffrn_measurement_device_type 'Bruker Kappa APEXII CCD'
_diffrn_measurement_method 'omega and phi scans'
_diffrn_radiation_monochromator graphite
_diffrn_radiation_probe x-ray
_diffrn_radiation_type MoK\a
_diffrn_radiation_wavelength 0.71073
_diffrn_reflns_av_R_equivalents 0.0731
_diffrn_reflns_Laue_measured_fraction_full 1
_diffrn_reflns_Laue_measured_fraction_max 1
_diffrn_reflns_limit_h_max 22
_diffrn_reflns_limit_h_min -22
_diffrn_reflns_limit_k_max 23
_diffrn_reflns_limit_k_min -23
_diffrn_reflns_limit_l_max 32
_diffrn_reflns_limit_l_min -32
_diffrn_reflns_number 128809
_diffrn_reflns_point_group_measured_fraction_full 1
_diffrn_reflns_point_group_measured_fraction_max 1
_diffrn_reflns_theta_full 25.242
_diffrn_reflns_theta_max 30.033
_diffrn_reflns_theta_min 1.816
_exptl_absorpt_coefficient_mu 1.276
_exptl_absorpt_correction_T_max 0.881
_exptl_absorpt_correction_T_min 0.815
_exptl_absorpt_correction_type multi-scan
_exptl_absorpt_process_details
;
        SADABS Version 2014/5 (Sheldrick, Bruker AXS Inc.)
;
_exptl_crystal_colour colourless
_exptl_crystal_density_diffrn 1.477
_exptl_crystal_density_method 'not measured'
_exptl_crystal_description prism
_exptl_crystal_F_000 2644
_exptl_crystal_size_max 0.15
_exptl_crystal_size_mid 0.15
_exptl_crystal_size_min 0.1
_refine_diff_density_max 1.614
_refine_diff_density_min -0.979
_refine_diff_density_rms 0.121
_refine_ls_extinction_method none
_refine_ls_goodness_of_fit_ref 1.037
_refine_ls_hydrogen_treatment mixed
_refine_ls_matrix_type full
_refine_ls_number_constraints 0
_refine_ls_number_parameters 750
_refine_ls_number_reflns 16768
_refine_ls_number_restraints 18
_refine_ls_restrained_S_all 1.038
_refine_ls_R_factor_all 0.0728
_refine_ls_R_factor_gt 0.0382
_refine_ls_shift/su_max 0
_refine_ls_shift/su_mean 0
_refine_ls_structure_factor_coef Fsqd
_refine_ls_weighting_details 'w=1/[\s^2^(Fo^2^)+(0.0340P)^2^+8.9853P] where P=(Fo^2^+2Fc^2^)/3'
_refine_ls_weighting_scheme calc
_refine_ls_wR_factor_gt 0.0812
_refine_ls_wR_factor_ref 0.0933
_reflns_number_gt 11698
_reflns_number_total 16768
_reflns_threshold_expression 'I > 2\s(I)'
_cod_data_source_file ic5b02627_si_002.cif
_cod_data_source_block compound_7
_cod_original_sg_symbol_H-M 'P 21/n'
_cod_database_code 4347026
_shelx_estimated_absorpt_t_min 0.832
_shelx_estimated_absorpt_t_max 0.883

loop_
_symmetry_equiv_pos_as_xyz
'x, y, z'
'-x+1/2, y+1/2, -z+1/2'
'-x, -y, -z'
'x-1/2, -y-1/2, z-1/2'

loop_
_atom_site_label
_atom_site_type_symbol
_atom_site_fract_x
_atom_site_fract_y
_atom_site_fract_z
_atom_site_U_iso_or_equiv
_atom_site_adp_type
_atom_site_occupancy
_atom_site_calc_flag
_atom_site_disorder_assembly
_atom_site_disorder_group
Gd1 Gd 0.00286(2) 0.03232(2) 0.24825(2) 0.00988(4) Uani 1 d . .
C1 C -0.0598(2) 0.12713(18) 0.35044(14) 0.0156(6) Uani 1 d . .
C2 C 0.0227(2) 0.17597(19) 0.35884(14) 0.0175(6) Uani 1 d . .
C3 C 0.0483(2) 0.2339(2) 0.40485(16) 0.0279(8) Uani 1 d . .
H3 H 0.0173 0.2408 0.4342 0.033 Uiso 1 calc . .
C4 C 0.1202(3) 0.2812(3) 0.40697(19) 0.0398(11) Uani 1 d . .
H4 H 0.1396 0.3217 0.4378 0.048 Uiso 1 calc . .
C5 C 0.1635(2) 0.2690(2) 0.36358(19) 0.0358(10) Uani 1 d . .
H5 H 0.2126 0.3016 0.3641 0.043 Uiso 1 calc . .
C6 C 0.1353(2) 0.2087(2) 0.31891(16) 0.0216(7) Uani 1 d . .
C7 C 0.1788(2) 0.1926(2) 0.26905(16) 0.0224(7) Uani 1 d . .
H7A H 0.2199 0.1468 0.2828 0.027 Uiso 1 calc . .
H7B H 0.133 0.1747 0.2315 0.027 Uiso 1 calc . .
C8 C 0.1734(3) 0.3310(2) 0.2293(2) 0.0357(9) Uani 1 d . .
H8A H 0.2114 0.3796 0.2383 0.043 Uiso 1 calc . .
H8B H 0.129 0.337 0.2513 0.043 Uiso 1 calc . .
C9 C 0.1273(2) 0.3262(2) 0.1594(2) 0.0351(9) Uani 1 d . .
H9A H 0.0921 0.2759 0.1501 0.042 Uiso 1 calc . .
H9B H 0.087 0.3729 0.1467 0.042 Uiso 1 calc . .
C10 C 0.1923(3) 0.3269(2) 0.1221(2) 0.0373(10) Uani 1 d . .
H10A H 0.1628 0.3491 0.0806 0.045 Uiso 1 calc A 1
H10B H 0.2411 0.3638 0.1424 0.045 Uiso 1 calc A 1
C11 C 0.1699(2) 0.1995(2) 0.06159(17) 0.0278(8) Uani 1 d . .
H11A H 0.1692 0.2273 0.0228 0.033 Uiso 1 calc B 1
H11B H 0.1098 0.2013 0.065 0.033 Uiso 1 calc B 1
C12 C 0.1966(2) 0.1111(2) 0.05829(16) 0.0255(8) Uani 1 d . .
H12A H 0.1478 0.0812 0.0293 0.031 Uiso 1 calc . .
H12B H 0.2474 0.1087 0.0421 0.031 Uiso 1 calc . .
C13 C 0.2930(2) 0.0161(2) 0.13590(17) 0.0244(8) Uani 1 d . .
H13A H 0.3245 0.0182 0.1046 0.029 Uiso 1 calc . .
H13B H 0.2704 -0.0398 0.1362 0.029 Uiso 1 calc . .
C14 C 0.3570(2) 0.0348(2) 0.19912(18) 0.0297(8) Uani 1 d . .
H14A H 0.3987 -0.0108 0.2116 0.036 Uiso 1 calc . .
H14B H 0.3241 0.0385 0.2296 0.036 Uiso 1 calc . .
C15 C 0.4087(2) 0.1138(2) 0.2013(2) 0.0336(9) Uani 1 d . .
H15A H 0.4644 0.1097 0.2351 0.04 Uiso 1 calc . .
H15B H 0.4234 0.1193 0.1621 0.04 Uiso 1 calc . .
C16 C 0.3757(2) 0.2022(3) 0.2765(2) 0.0369(10) Uani 1 d . .
H16A H 0.4376 0.2172 0.2962 0.044 Uiso 1 calc . .
H16B H 0.3641 0.1515 0.296 0.044 Uiso 1 calc . .
C17 C 0.3169(2) 0.2696(3) 0.2885(2) 0.0372(10) Uani 1 d . .
H17A H 0.321 0.27 0.3328 0.045 Uiso 1 calc . .
H17B H 0.338 0.3228 0.2785 0.045 Uiso 1 calc . .
C18 C 0.3821(2) 0.2562(2) 0.1765(2) 0.0358(10) Uani 1 d . .
H18A H 0.4438 0.2538 0.1765 0.043 Uiso 1 calc . .
H18B H 0.3729 0.3078 0.1961 0.043 Uiso 1 calc . .
C19 C 0.3213(2) 0.2518(2) 0.1108(2) 0.0342(9) Uani 1 d . .
H19A H 0.3271 0.3013 0.0877 0.041 Uiso 1 calc C 1
H19B H 0.3359 0.2042 0.0892 0.041 Uiso 1 calc C 1
C20 C 0.14845(19) 0.05546(19) 0.14390(15) 0.0173(6) Uani 1 d . .
H20A H 0.1089 0.103 0.1357 0.021 Uiso 1 calc . .
H20B H 0.1739 0.051 0.1892 0.021 Uiso 1 calc . .
C21 C 0.09359(19) -0.01932(19) 0.12155(14) 0.0161(6) Uani 1 d . .
C22 C 0.0966(2) -0.0635(2) 0.06995(15) 0.0233(7) Uani 1 d . .
H22 H 0.1333 -0.0462 0.0464 0.028 Uiso 1 calc . .
C23 C 0.0464(2) -0.1322(2) 0.05306(15) 0.0271(8) Uani 1 d . .
H23 H 0.0463 -0.1613 0.017 0.032 Uiso 1 calc . .
C24 C -0.0041(2) -0.1586(2) 0.08942(15) 0.0228(7) Uani 1 d . .
H24 H -0.038 -0.2067 0.0795 0.027 Uiso 1 calc . .
C25 C -0.00355(18) -0.11283(19) 0.14040(14) 0.0154(6) Uani 1 d . .
C26 C -0.05097(19) -0.14280(19) 0.18482(14) 0.0163(6) Uani 1 d . .
C27 C 0.1915(2) 0.00770(19) 0.34346(15) 0.0161(6) Uani 1 d . .
C28 C 0.14020(19) -0.01877(18) 0.38657(14) 0.0143(6) Uani 1 d . .
C29 C 0.1812(2) -0.03364(19) 0.44843(14) 0.0179(6) Uani 1 d . .
H29 H 0.2418 -0.0233 0.466 0.021 Uiso 1 calc . .
C30 C 0.1320(2) -0.0639(2) 0.48424(14) 0.0195(7) Uani 1 d . .
H30 H 0.1586 -0.0744 0.5269 0.023 Uiso 1 calc . .
C31 C 0.0442(2) -0.07877(19) 0.45748(14) 0.0174(6) Uani 1 d . .
H31 H 0.01 -0.1004 0.4814 0.021 Uiso 1 calc . .
C32 C 0.00576(19) -0.06175(18) 0.39484(14) 0.0140(6) Uani 1 d . .
C33 C -0.09084(18) -0.07763(19) 0.36152(14) 0.0148(6) Uani 1 d . .
H33A H -0.1235 -0.0273 0.3637 0.018 Uiso 1 calc . .
H33B H -0.0967 -0.0873 0.3175 0.018 Uiso 1 calc . .
C34 C -0.0913(2) -0.22332(19) 0.38509(15) 0.0193(7) Uani 1 d . .
H34A H -0.1035 -0.2569 0.4176 0.023 Uiso 1 calc . .
H34B H -0.0272 -0.2156 0.396 0.023 Uiso 1 calc . .
C35 C -0.1234(2) -0.2677(2) 0.32334(15) 0.0203(7) Uani 1 d . .
H35A H -0.1126 -0.2331 0.2907 0.024 Uiso 1 calc . .
H35B H -0.0893 -0.3182 0.3256 0.024 Uiso 1 calc . .
C36 C -0.2201(2) -0.2887(2) 0.30562(16) 0.0220(7) Uani 1 d . .
H36A H -0.2312 -0.336 0.2774 0.026 Uiso 1 calc D 1
H36B H -0.2349 -0.305 0.3432 0.026 Uiso 1 calc D 1
C37 C -0.2879(2) -0.2171(2) 0.20756(14) 0.0196(7) Uani 1 d . .
H37A H -0.3166 -0.2674 0.1876 0.023 Uiso 1 calc E 1
H37B H -0.2287 -0.2151 0.2025 0.023 Uiso 1 calc E 1
C38 C -0.3404(2) -0.1440(2) 0.17500(15) 0.0187(7) Uani 1 d . .
H38A H -0.3319 -0.1371 0.1339 0.022 Uiso 1 calc . .
H38B H -0.4034 -0.1533 0.1691 0.022 Uiso 1 calc . .
C39 C -0.3767(2) -0.0098(2) 0.21539(16) 0.0213(7) Uani 1 d . .
H39A H -0.4361 -0.0331 0.1997 0.026 Uiso 1 calc . .
H39B H -0.3732 0.037 0.1889 0.026 Uiso 1 calc . .
C40 C -0.3616(2) 0.0197(2) 0.28123(16) 0.0238(7) Uani 1 d . .
H40A H -0.396 0.0698 0.2803 0.029 Uiso 1 calc . .
H40B H -0.299 0.0337 0.2992 0.029 Uiso 1 calc . .
C41 C -0.3865(2) -0.0422(2) 0.32286(16) 0.0255(8) Uani 1 d . .
H41A H -0.3993 -0.0131 0.3573 0.031 Uiso 1 calc . .
H41B H -0.4407 -0.0702 0.299 0.031 Uiso 1 calc . .
C42 C -0.2571(2) -0.0746(2) 0.40713(15) 0.0219(7) Uani 1 d . .
H42A H -0.2878 -0.0739 0.439 0.026 Uiso 1 calc . .
H42B H -0.24 -0.0181 0.4014 0.026 Uiso 1 calc . .
C43 C -0.1744(2) -0.1259(2) 0.43060(14) 0.0197(7) Uani 1 d . .
H43A H -0.1319 -0.0966 0.4646 0.024 Uiso 1 calc . .
H43B H -0.1893 -0.1774 0.4475 0.024 Uiso 1 calc . .
C44 C -0.3656(2) -0.2248(2) 0.28862(15) 0.0223(7) Uani 1 d . .
H44A H -0.3835 -0.2821 0.2899 0.027 Uiso 1 calc F 1
H44B H -0.4114 -0.1964 0.2561 0.027 Uiso 1 calc F 1
C45 C -0.3540(2) -0.1847(2) 0.35079(16) 0.0237(7) Uani 1 d . .
H45A H -0.411 -0.1809 0.3592 0.028 Uiso 1 calc . .
H45B H -0.3136 -0.217 0.384 0.028 Uiso 1 calc . .
C46 C -0.22901(18) -0.0383(2) 0.21012(14) 0.0165(6) Uani 1 d . .
H46A H -0.1869 -0.0838 0.2164 0.02 Uiso 1 calc . .
H46B H -0.2078 -0.0014 0.2459 0.02 Uiso 1 calc . .
C47 C -0.2262(2) 0.00745(19) 0.15305(14) 0.0154(6) Uani 1 d . .
C48 C -0.2963(2) 0.0138(2) 0.09912(15) 0.0215(7) Uani 1 d . .
H48 H -0.3499 -0.013 0.096 0.026 Uiso 1 calc . .
C49 C -0.2874(2) 0.0592(2) 0.05038(15) 0.0231(7) Uani 1 d . .
H49 H -0.334 0.0625 0.013 0.028 Uiso 1 calc . .
C50 C -0.2102(2) 0.0997(2) 0.05651(14) 0.0190(6) Uani 1 d . .
H50 H -0.2033 0.1326 0.024 0.023 Uiso 1 calc . .
C51 C -0.14259(19) 0.09154(18) 0.11110(13) 0.0136(6) Uani 1 d . .
C52 C -0.05781(19) 0.13801(18) 0.12260(14) 0.0134(6) Uani 1 d . .
N1 N 0.06546(16) 0.16235(15) 0.31694(11) 0.0151(5) Uani 1 d . .
N2 N 0.22620(18) 0.25896(18) 0.25209(15) 0.0277(7) Uani 1 d . .
N3 N 0.22966(18) 0.24441(18) 0.11480(16) 0.0277(7) Uani 1 d G 1
H3A H 0.2327(2) 0.2149(13) 0.1501(15) 0.033 Uiso 1 calc G 1
N4 N 0.21906(16) 0.07246(16) 0.11815(13) 0.0188(6) Uani 1 d . .
N5 N 0.36230(18) 0.18724(19) 0.21057(15) 0.0295(7) Uani 1 d . .
N6 N 0.04235(15) -0.04353(15) 0.15603(11) 0.0128(5) Uani 1 d . .
N7 N 0.05340(15) -0.03098(15) 0.36023(11) 0.0119(5) Uani 1 d . .
N8 N -0.13378(16) -0.14404(15) 0.38278(12) 0.0150(5) Uani 1 d . .
N9 N -0.27951(17) -0.22043(16) 0.27488(12) 0.0170(5) Uani 1 d H 1
H9 H -0.2531(11) -0.1734(19) 0.2919(7) 0.02 Uiso 1 calc H 1
N10 N -0.31231(15) -0.07124(16) 0.21128(12) 0.0156(5) Uani 1 d . .
N11 N -0.31824(16) -0.10352(16) 0.34855(12) 0.0179(5) Uani 1 d . .
N12 N -0.14938(15) 0.04511(14) 0.15842(11) 0.0128(5) Uani 1 d . .
O1 O -0.08780(13) 0.08856(13) 0.29907(9) 0.0142(4) Uani 1 d . .
O2 O -0.09623(15) 0.12822(14) 0.39127(10) 0.0234(5) Uani 1 d . .
O3 O -0.04007(13) -0.10039(13) 0.23346(9) 0.0147(4) Uani 1 d . .
O4 O -0.09496(15) -0.20521(15) 0.17346(11) 0.0265(6) Uani 1 d . .
O5 O 0.14909(13) 0.00747(13) 0.28592(9) 0.0153(4) Uani 1 d . .
O6 O 0.26912(15) 0.02425(16) 0.36504(11) 0.0277(6) Uani 1 d . .
O7 O -0.00607(13) 0.13388(12) 0.17772(9) 0.0130(4) Uani 1 d . .
O8 O -0.04454(14) 0.17817(14) 0.08062(10) 0.0193(5) Uani 1 d . .
Cl1 Cl 0.05731(7) -0.37668(6) 0.46398(6) 0.0462(3) Uani 1 d . .
O9 O -0.48261(19) 0.0609(2) -0.07196(14) 0.0378(7) Uani 1 d . .
H91 H -0.464(3) 0.014(3) -0.064(2) 0.057 Uiso 1 d . .
H92 H -0.498(3) 0.078(3) -0.047(2) 0.057 Uiso 1 d . .
O10 O -0.1701(2) 0.24248(19) 0.45321(16) 0.0465(8) Uani 1 d . .
H101 H -0.137(3) 0.275(2) 0.4799(19) 0.07 Uiso 1 d . .
H102 H -0.132(2) 0.211(2) 0.445(2) 0.07 Uiso 1 d . .
O11 O -0.1643(2) -0.3177(3) 0.0787(2) 0.0734(12) Uani 1 d . .
H111 H -0.214(3) -0.290(3) 0.063(3) 0.11 Uiso 1 d . .
H112 H -0.144(4) -0.290(3) 0.1122(17) 0.11 Uiso 1 d . .
O12 O -0.1740(3) 0.2855(4) -0.0075(3) 0.081(2) Uani 0.68 d . .
H121 H -0.151(3) 0.322(2) -0.0257(17) 0.121 Uiso 0.68 d . .
H122 H -0.128 0.2693 0.02 0.121 Uiso 0.68 d . .
O13 O 0.0717(4) 0.4161(4) -0.0242(2) 0.0904(17) Uani 0.82 d . .
H131 H 0.098(4) 0.390(5) -0.045(3) 0.136 Uiso 0.82 d . .
H132 H 0.0149(18) 0.412(6) -0.047(3) 0.136 Uiso 0.82 d . .
O14 O -0.1046(3) 0.4283(4) -0.0283(2) 0.0423(14) Uani 0.5 d . .
H142 H -0.1055 0.456 0.004 0.063 Uiso 0.5 d . .
H141 H -0.1571 0.4338 -0.0536 0.063 Uiso 0.5 d . .

loop_
_atom_site_aniso_label
_atom_site_aniso_U_11
_atom_site_aniso_U_22
_atom_site_aniso_U_33
_atom_site_aniso_U_23
_atom_site_aniso_U_13
_atom_site_aniso_U_12
Gd1 0.00958(6) 0.01036(6) 0.00992(6) -0.00001(6) 0.00325(4) 0.00072(6)
C1 0.0203(15) 0.0132(15) 0.0143(14) 0.0033(12) 0.0067(12) 0.0069(12)
C2 0.0169(15) 0.0166(16) 0.0168(15) -0.0021(12) 0.0014(12) 0.0043(13)
C3 0.0267(18) 0.031(2) 0.0245(18) -0.0136(15) 0.0057(15) 0.0044(15)
C4 0.033(2) 0.040(2) 0.044(2) -0.034(2) 0.0075(18) -0.0098(18)
C5 0.0272(19) 0.034(2) 0.046(2) -0.0214(19) 0.0111(18) -0.0113(17)
C6 0.0181(16) 0.0189(17) 0.0261(18) -0.0071(14) 0.0041(13) -0.0030(13)
C7 0.0171(15) 0.0192(17) 0.0324(19) -0.0066(14) 0.0099(14) -0.0060(13)
C8 0.033(2) 0.0183(19) 0.061(3) -0.0042(18) 0.021(2) -0.0034(16)
C9 0.030(2) 0.022(2) 0.059(3) 0.0062(18) 0.0202(19) 0.0044(16)
C10 0.036(2) 0.022(2) 0.061(3) 0.0119(19) 0.026(2) 0.0056(17)
C11 0.0260(18) 0.026(2) 0.033(2) 0.0106(16) 0.0110(15) 0.0034(15)
C12 0.0251(17) 0.0270(19) 0.0303(19) 0.0075(15) 0.0171(15) 0.0011(15)
C13 0.0179(16) 0.0206(18) 0.038(2) 0.0028(15) 0.0132(15) 0.0044(13)
C14 0.0190(16) 0.029(2) 0.042(2) 0.0118(18) 0.0099(15) 0.0086(16)
C15 0.0176(17) 0.033(2) 0.050(2) 0.0003(18) 0.0089(16) 0.0066(15)
C16 0.0165(17) 0.040(2) 0.049(3) -0.0084(19) 0.0020(17) -0.0073(16)
C17 0.0207(18) 0.037(2) 0.054(3) -0.016(2) 0.0121(18) -0.0120(17)
C18 0.0212(18) 0.027(2) 0.065(3) -0.0004(19) 0.0217(19) -0.0079(16)
C19 0.0274(19) 0.0229(19) 0.061(3) 0.0066(18) 0.0264(19) -0.0017(16)
C20 0.0160(14) 0.0172(16) 0.0217(16) 0.0019(12) 0.0103(12) 0.0011(12)
C21 0.0147(14) 0.0175(16) 0.0166(14) -0.0001(12) 0.0057(11) 0.0008(12)
C22 0.0237(17) 0.0319(19) 0.0181(16) -0.0019(14) 0.0120(13) -0.0023(15)
C23 0.0283(18) 0.037(2) 0.0180(16) -0.0131(15) 0.0107(14) -0.0059(16)
C24 0.0192(16) 0.0288(19) 0.0214(17) -0.0098(14) 0.0078(13) -0.0057(14)
C25 0.0110(13) 0.0202(16) 0.0149(14) -0.0021(12) 0.0037(11) 0.0016(12)
C26 0.0113(14) 0.0181(16) 0.0195(15) -0.0037(12) 0.0048(12) 0.0021(12)
C27 0.0134(14) 0.0145(15) 0.0206(16) 0.0003(12) 0.0055(12) 0.0032(12)
C28 0.0137(13) 0.0116(15) 0.0163(14) -0.0029(11) 0.0023(11) 0.0012(11)
C29 0.0168(14) 0.0178(15) 0.0162(14) -0.0048(13) 0.0003(11) 0.0016(13)
C30 0.0241(16) 0.0195(16) 0.0127(14) -0.0015(12) 0.0020(12) 0.0003(13)
C31 0.0203(15) 0.0185(16) 0.0143(14) -0.0004(12) 0.0064(12) -0.0008(13)
C32 0.0163(14) 0.0111(14) 0.0148(14) -0.0002(11) 0.0049(12) 0.0028(12)
C33 0.0131(14) 0.0178(16) 0.0138(14) 0.0022(12) 0.0047(11) 0.0006(12)
C34 0.0212(16) 0.0152(16) 0.0216(16) 0.0014(13) 0.0065(13) 0.0016(13)
C35 0.0216(16) 0.0149(16) 0.0248(17) -0.0005(13) 0.0077(13) 0.0008(13)
C36 0.0271(18) 0.0144(16) 0.0252(17) -0.0004(13) 0.0091(14) -0.0023(13)
C37 0.0212(16) 0.0200(17) 0.0179(15) -0.0041(13) 0.0065(13) -0.0065(13)
C38 0.0151(15) 0.0199(17) 0.0193(16) -0.0016(13) 0.0026(12) -0.0055(13)
C39 0.0151(15) 0.0203(17) 0.0267(17) 0.0020(13) 0.0037(13) 0.0014(13)
C40 0.0175(15) 0.0191(18) 0.0322(19) -0.0037(14) 0.0037(14) 0.0052(13)
C41 0.0150(15) 0.034(2) 0.0287(18) -0.0028(16) 0.0084(13) 0.0065(14)
C42 0.0199(16) 0.0285(19) 0.0194(16) -0.0073(14) 0.0090(13) -0.0024(14)
C43 0.0218(16) 0.0229(17) 0.0170(15) 0.0002(13) 0.0099(13) -0.0023(13)
C44 0.0186(16) 0.0250(18) 0.0249(17) -0.0014(14) 0.0091(13) -0.0097(14)
C45 0.0198(16) 0.030(2) 0.0251(17) -0.0013(15) 0.0124(14) -0.0088(14)
C46 0.0114(13) 0.0191(16) 0.0167(14) 0.0042(13) 0.0006(11) -0.0032(12)
C47 0.0160(15) 0.0128(15) 0.0173(15) 0.0013(12) 0.0047(12) -0.0017(12)
C48 0.0152(15) 0.0233(18) 0.0206(16) 0.0019(13) -0.0028(12) -0.0076(13)
C49 0.0209(16) 0.0255(18) 0.0167(16) 0.0042(13) -0.0038(13) -0.0030(14)
C50 0.0213(16) 0.0224(17) 0.0109(14) 0.0036(12) 0.0011(12) -0.0002(13)
C51 0.0136(14) 0.0138(15) 0.0130(14) -0.0016(11) 0.0035(11) 0.0020(12)
C52 0.0140(14) 0.0130(15) 0.0158(14) -0.0004(12) 0.0082(11) 0.0046(12)
N1 0.0122(12) 0.0151(13) 0.0160(12) -0.0015(10) 0.0009(10) 0.0027(10)
N2 0.0185(14) 0.0238(16) 0.0419(19) -0.0062(14) 0.0105(13) -0.0075(12)
N3 0.0234(15) 0.0191(15) 0.0464(19) 0.0097(14) 0.0192(14) 0.0011(12)
N4 0.0155(13) 0.0201(15) 0.0250(14) 0.0040(11) 0.0123(11) 0.0024(11)
N5 0.0188(14) 0.0245(17) 0.045(2) -0.0027(14) 0.0101(14) -0.0031(12)
N6 0.0097(11) 0.0136(13) 0.0141(12) -0.0007(10) 0.0020(9) 0.0022(10)
N7 0.0123(11) 0.0113(12) 0.0120(11) -0.0004(10) 0.0034(9) 0.0028(10)
N8 0.0152(12) 0.0141(13) 0.0179(13) 0.0011(10) 0.0084(10) -0.0006(10)
N9 0.0188(13) 0.0147(13) 0.0186(13) -0.0020(11) 0.0075(11) -0.0058(11)
N10 0.0111(12) 0.0166(13) 0.0181(13) -0.0019(10) 0.0031(10) -0.0028(10)
N11 0.0136(12) 0.0203(14) 0.0207(13) -0.0014(11) 0.0066(10) -0.0019(11)
N12 0.0137(11) 0.0113(13) 0.0132(12) -0.0004(9) 0.0039(9) 0.0016(10)
O1 0.0147(10) 0.0150(11) 0.0140(10) -0.0004(8) 0.0058(8) 0.0018(8)
O2 0.0326(13) 0.0247(13) 0.0180(11) -0.0004(10) 0.0151(10) 0.0051(10)
O3 0.0135(10) 0.0146(11) 0.0158(10) -0.0014(9) 0.0039(8) -0.0010(9)
O4 0.0281(13) 0.0230(13) 0.0337(14) -0.0131(11) 0.0173(11) -0.0137(11)
O5 0.0129(10) 0.0183(11) 0.0152(10) 0.0000(8) 0.0051(8) 0.0020(8)
O6 0.0148(11) 0.0407(16) 0.0246(13) 0.0035(11) 0.0012(9) -0.0071(11)
O7 0.0122(10) 0.0150(11) 0.0120(10) 0.0027(8) 0.0037(8) -0.0008(8)
O8 0.0216(11) 0.0232(12) 0.0152(11) 0.0038(9) 0.0090(9) -0.0015(9)
Cl1 0.0428(6) 0.0291(5) 0.0694(8) 0.0184(5) 0.0208(5) 0.0021(4)
O9 0.0324(16) 0.0443(19) 0.0323(16) 0.0108(14) 0.0032(12) -0.0024(14)
O10 0.056(2) 0.0369(19) 0.054(2) -0.0064(15) 0.0281(17) 0.0090(15)
O11 0.050(2) 0.080(3) 0.091(3) -0.052(2) 0.024(2) -0.017(2)
O12 0.036(3) 0.102(5) 0.086(4) -0.048(4) -0.009(3) 0.025(3)
O13 0.078(4) 0.114(5) 0.074(4) -0.040(3) 0.015(3) 0.011(4)
O14 0.035(3) 0.050(4) 0.031(3) -0.002(3) -0.005(2) -0.007(3)

loop_
_atom_type_symbol
_atom_type_description
_atom_type_scat_dispersion_real
_atom_type_scat_dispersion_imag
_atom_type_scat_source
C C 0.0033 0.0016 'International Tables Vol C Tables 4.2.6.8 and 6.1.1.4'
H H 0 0 'International Tables Vol C Tables 4.2.6.8 and 6.1.1.4'
N N 0.0061 0.0033 'International Tables Vol C Tables 4.2.6.8 and 6.1.1.4'
O O 0.0106 0.006 'International Tables Vol C Tables 4.2.6.8 and 6.1.1.4'
Cl Cl 0.1484 0.1585 'International Tables Vol C Tables 4.2.6.8 and 6.1.1.4'
Gd Gd -0.1653 3.9035 'International Tables Vol C Tables 4.2.6.8 and 6.1.1.4'

loop_
_geom_angle_atom_site_label_1
_geom_angle_atom_site_label_2
_geom_angle_atom_site_label_3
_geom_angle
_geom_angle_publ_flag
O5 Gd1 O3 96.54(7) y
O5 Gd1 O7 103.63(7) y
O3 Gd1 O7 129.98(7) y
O5 Gd1 O1 128.04(7) y
O3 Gd1 O1 104.53(7) y
O7 Gd1 O1 98.05(7) y
O5 Gd1 N7 65.37(7) y
O3 Gd1 N7 75.88(7) y
O7 Gd1 N7 153.95(7) y
O1 Gd1 N7 74.56(7) y
O5 Gd1 N1 76.10(7) y
O3 Gd1 N1 154.05(8) y
O7 Gd1 N1 75.87(7) y
O1 Gd1 N1 64.30(7) y
N7 Gd1 N1 78.48(8) y
O5 Gd1 N6 75.64(7) y
O3 Gd1 N6 64.49(7) y
O7 Gd1 N6 76.89(7) y
O1 Gd1 N6 156.02(7) y
N7 Gd1 N6 119.59(7) y
N1 Gd1 N6 134.35(8) y
O5 Gd1 N12 154.14(7) y
O3 Gd1 N12 78.35(7) y
O7 Gd1 N12 63.78(7) y
O1 Gd1 N12 77.45(7) y
N7 Gd1 N12 135.31(7) y
N1 Gd1 N12 118.70(7) y
N6 Gd1 N12 79.36(7) y
O2 C1 O1 125.0(3) ?
O2 C1 C2 119.4(3) ?
O1 C1 C2 115.6(3) ?
N1 C2 C3 123.4(3) ?
N1 C2 C1 115.7(3) ?
C3 C2 C1 120.8(3) ?
C4 C3 C2 118.1(3) ?
C4 C3 H3 120.9 ?
C2 C3 H3 120.9 ?
C5 C4 C3 119.1(3) ?
C5 C4 H4 120.5 ?
C3 C4 H4 120.5 ?
C4 C5 C6 120.0(3) ?
C4 C5 H5 120 ?
C6 C5 H5 120 ?
N1 C6 C5 120.9(3) ?
N1 C6 C7 116.1(3) ?
C5 C6 C7 123.0(3) ?
N2 C7 C6 117.5(3) ?
N2 C7 H7A 107.9 ?
C6 C7 H7A 107.9 ?
N2 C7 H7B 107.9 ?
C6 C7 H7B 107.9 ?
H7A C7 H7B 107.2 ?
N2 C8 C9 111.8(3) ?
N2 C8 H8A 109.2 ?
C9 C8 H8A 109.2 ?
N2 C8 H8B 109.2 ?
C9 C8 H8B 109.2 ?
H8A C8 H8B 107.9 ?
C10 C9 C8 112.1(3) ?
C10 C9 H9A 109.2 ?
C8 C9 H9A 109.2 ?
C10 C9 H9B 109.2 ?
C8 C9 H9B 109.2 ?
H9A C9 H9B 107.9 ?
N3 C10 C9 114.4(3) ?
N3 C10 H10A 108.7 ?
C9 C10 H10A 108.7 ?
N3 C10 H10B 108.7 ?
C9 C10 H10B 108.7 ?
H10A C10 H10B 107.6 ?
N3 C11 C12 113.0(3) ?
N3 C11 H11A 109 ?
C12 C11 H11A 109 ?
N3 C11 H11B 109 ?
C12 C11 H11B 109 ?
H11A C11 H11B 107.8 ?
N4 C12 C11 111.6(3) ?
N4 C12 H12A 109.3 ?
C11 C12 H12A 109.3 ?
N4 C12 H12B 109.3 ?
C11 C12 H12B 109.3 ?
H12A C12 H12B 108 ?
N4 C13 C14 113.1(3) ?
N4 C13 H13A 109 ?
C14 C13 H13A 109 ?
N4 C13 H13B 109 ?
C14 C13 H13B 109 ?
H13A C13 H13B 107.8 ?
C13 C14 C15 113.9(3) ?
C13 C14 H14A 108.8 ?
C15 C14 H14A 108.8 ?
C13 C14 H14B 108.8 ?
C15 C14 H14B 108.8 ?
H14A C14 H14B 107.7 ?
N5 C15 C14 114.2(3) ?
N5 C15 H15A 108.7 ?
C14 C15 H15A 108.7 ?
N5 C15 H15B 108.7 ?
C14 C15 H15B 108.7 ?
H15A C15 H15B 107.6 ?
N5 C16 C17 113.2(3) ?
N5 C16 H16A 108.9 ?
C17 C16 H16A 108.9 ?
N5 C16 H16B 108.9 ?
C17 C16 H16B 108.9 ?
H16A C16 H16B 107.8 ?
N2 C17 C16 112.0(3) ?
N2 C17 H17A 109.2 ?
C16 C17 H17A 109.2 ?
N2 C17 H17B 109.2 ?
C16 C17 H17B 109.2 ?
H17A C17 H17B 107.9 ?
N5 C18 C19 107.8(3) ?
N5 C18 H18A 110.1 ?
C19 C18 H18A 110.1 ?
N5 C18 H18B 110.1 ?
C19 C18 H18B 110.1 ?
H18A C18 H18B 108.5 ?
N3 C19 C18 107.1(3) ?
N3 C19 H19A 110.3 ?
C18 C19 H19A 110.3 ?
N3 C19 H19B 110.3 ?
C18 C19 H19B 110.3 ?
H19A C19 H19B 108.5 ?
N4 C20 C21 117.9(3) ?
N4 C20 H20A 107.8 ?
C21 C20 H20A 107.8 ?
N4 C20 H20B 107.8 ?
C21 C20 H20B 107.8 ?
H20A C20 H20B 107.2 ?
N6 C21 C22 120.8(3) ?
N6 C21 C20 116.0(3) ?
C22 C21 C20 123.1(3) ?
C23 C22 C21 120.0(3) ?
C23 C22 H22 120 ?
C21 C22 H22 120 ?
C22 C23 C24 119.2(3) ?
C22 C23 H23 120.4 ?
C24 C23 H23 120.4 ?
C25 C24 C23 118.1(3) ?
C25 C24 H24 121 ?
C23 C24 H24 121 ?
N6 C25 C24 123.4(3) ?
N6 C25 C26 116.3(3) ?
C24 C25 C26 120.2(3) ?
O4 C26 O3 124.1(3) ?
O4 C26 C25 120.2(3) ?
O3 C26 C25 115.6(3) ?
O6 C27 O5 125.1(3) ?
O6 C27 C28 119.2(3) ?
O5 C27 C28 115.7(3) ?
N7 C28 C29 122.3(3) ?
N7 C28 C27 116.1(3) ?
C29 C28 C27 121.5(3) ?
C28 C29 C30 118.7(3) ?
C28 C29 H29 120.6 ?
C30 C29 H29 120.6 ?
C31 C30 C29 119.4(3) ?
C31 C30 H30 120.3 ?
C29 C30 H30 120.3 ?
C30 C31 C32 119.6(3) ?
C30 C31 H31 120.2 ?
C32 C31 H31 120.2 ?
N7 C32 C31 120.9(3) ?
N7 C32 C33 116.2(2) ?
C31 C32 C33 122.8(3) ?
N8 C33 C32 118.4(2) ?
N8 C33 H33A 107.7 ?
C32 C33 H33A 107.7 ?
N8 C33 H33B 107.7 ?
C32 C33 H33B 107.7 ?
H33A C33 H33B 107.1 ?
N8 C34 C35 111.6(3) ?
N8 C34 H34A 109.3 ?
C35 C34 H34A 109.3 ?
N8 C34 H34B 109.3 ?
C35 C34 H34B 109.3 ?
H34A C34 H34B 108 ?
C36 C35 C34 112.9(3) ?
C36 C35 H35A 109 ?
C34 C35 H35A 109 ?
C36 C35 H35B 109 ?
C34 C35 H35B 109 ?
H35A C35 H35B 107.8 ?
N9 C36 C35 113.9(3) ?
N9 C36 H36A 108.8 ?
C35 C36 H36A 108.8 ?
N9 C36 H36B 108.8 ?
C35 C36 H36B 108.8 ?
H36A C36 H36B 107.7 ?
N9 C37 C38 113.0(3) ?
N9 C37 H37A 109 ?
C38 C37 H37A 109 ?
N9 C37 H37B 109 ?
C38 C37 H37B 109 ?
H37A C37 H37B 107.8 ?
N10 C38 C37 110.2(2) ?
N10 C38 H38A 109.6 ?
C37 C38 H38A 109.6 ?
N10 C38 H38B 109.6 ?
C37 C38 H38B 109.6 ?
H38A C38 H38B 108.1 ?
N10 C39 C40 112.0(3) ?
N10 C39 H39A 109.2 ?
C40 C39 H39A 109.2 ?
N10 C39 H39B 109.2 ?
C40 C39 H39B 109.2 ?
H39A C39 H39B 107.9 ?
C39 C40 C41 113.8(3) ?
C39 C40 H40A 108.8 ?
C41 C40 H40A 108.8 ?
C39 C40 H40B 108.8 ?
C41 C40 H40B 108.8 ?
H40A C40 H40B 107.7 ?
N11 C41 C40 113.7(3) ?
N11 C41 H41A 108.8 ?
C40 C41 H41A 108.8 ?
N11 C41 H41B 108.8 ?
C40 C41 H41B 108.8 ?
H41A C41 H41B 107.7 ?
N11 C42 C43 114.1(3) ?
N11 C42 H42A 108.7 ?
C43 C42 H42A 108.7 ?
N11 C42 H42B 108.7 ?
C43 C42 H42B 108.7 ?
H42A C42 H42B 107.6 ?
N8 C43 C42 112.9(3) ?
N8 C43 H43A 109 ?
C42 C43 H43A 109 ?
N8 C43 H43B 109 ?
C42 C43 H43B 109 ?
H43A C43 H43B 107.8 ?
N9 C44 C45 107.9(3) ?
N9 C44 H44A 110.1 ?
C45 C44 H44A 110.1 ?
N9 C44 H44B 110.1 ?
C45 C44 H44B 110.1 ?
H44A C44 H44B 108.4 ?
N11 C45 C44 107.8(3) ?
N11 C45 H45A 110.1 ?
C44 C45 H45A 110.1 ?
N11 C45 H45B 110.1 ?
C44 C45 H45B 110.1 ?
H45A C45 H45B 108.5 ?
N10 C46 C47 117.8(2) ?
N10 C46 H46A 107.8 ?
C47 C46 H46A 107.8 ?
N10 C46 H46B 107.8 ?
C47 C46 H46B 107.8 ?
H46A C46 H46B 107.2 ?
N12 C47 C48 121.1(3) ?
N12 C47 C46 114.3(3) ?
C48 C47 C46 124.5(3) ?
C49 C48 C47 119.7(3) ?
C49 C48 H48 120.2 ?
C47 C48 H48 120.2 ?
C50 C49 C48 119.2(3) ?
C50 C49 H49 120.4 ?
C48 C49 H49 120.4 ?
C49 C50 C51 118.8(3) ?
C49 C50 H50 120.6 ?
C51 C50 H50 120.6 ?
N12 C51 C50 122.6(3) ?
N12 C51 C52 115.6(2) ?
C50 C51 C52 121.7(3) ?
O8 C52 O7 125.1(3) ?
O8 C52 C51 119.6(3) ?
O7 C52 C51 115.3(3) ?
C6 N1 C2 118.4(3) ?
C6 N1 Gd1 129.8(2) ?
C2 N1 Gd1 111.45(19) ?
C7 N2 C17 117.1(3) ?
C7 N2 C8 114.5(3) ?
C17 N2 C8 118.6(3) ?
C11 N3 C19 113.1(3) ?
C11 N3 C10 110.7(3) ?
C19 N3 C10 111.1(3) ?
C11 N3 H3A 107.2 ?
C19 N3 H3A 107.2 ?
C10 N3 H3A 107.2 ?
C12 N4 C20 117.4(3) ?
C12 N4 C13 119.4(3) ?
C20 N4 C13 115.6(3) ?
C18 N5 C16 114.9(3) ?
C18 N5 C15 111.4(3) ?
C16 N5 C15 111.1(3) ?
C25 N6 C21 118.4(3) ?
C25 N6 Gd1 111.34(18) ?
C21 N6 Gd1 130.01(19) ?
C32 N7 C28 119.0(2) ?
C32 N7 Gd1 130.24(18) ?
C28 N7 Gd1 110.16(18) ?
C33 N8 C43 117.2(2) ?
C33 N8 C34 114.9(2) ?
C43 N8 C34 117.6(2) ?
C37 N9 C36 110.6(2) ?
C37 N9 C44 114.0(2) ?
C36 N9 C44 111.1(2) ?
C37 N9 H9 106.9 ?
C36 N9 H9 106.9 ?
C44 N9 H9 106.9 ?
C38 N10 C46 115.5(2) ?
C38 N10 C39 120.2(2) ?
C46 N10 C39 114.3(3) ?
C45 N11 C41 112.8(3) ?
C45 N11 C42 115.2(3) ?
C41 N11 C42 110.4(3) ?
C51 N12 C47 118.5(3) ?
C51 N12 Gd1 112.25(18) ?
C47 N12 Gd1 129.05(19) ?
C1 O1 Gd1 123.54(18) ?
C26 O3 Gd1 127.5(2) ?
C27 O5 Gd1 123.69(18) ?
C52 O7 Gd1 127.54(19) ?
H91 O9 H92 111(5) ?
H101 O10 H102 102(3) ?
H111 O11 H112 98(4) ?
H121 O12 H122 99(3) ?
H131 O13 H132 102(4) ?
H142 O14 H141 104.2(6) ?

loop_
_geom_bond_atom_site_label_1
_geom_bond_atom_site_label_2
_geom_bond_distance
_geom_bond_publ_flag
Gd1 O5 2.280(2) y
Gd1 O3 2.287(2) y
Gd1 O7 2.292(2) y
Gd1 O1 2.305(2) y
Gd1 N7 2.643(2) y
Gd1 N1 2.664(3) y
Gd1 N6 2.674(2) y
Gd1 N12 2.681(2) y
C1 O2 1.236(4) ?
C1 O1 1.286(4) ?
C1 C2 1.511(4) ?
C2 N1 1.348(4) ?
C2 C3 1.384(4) ?
C3 C4 1.381(5) ?
C3 H3 0.95 ?
C4 C5 1.381(5) ?
C4 H4 0.95 ?
C5 C6 1.395(5) ?
C5 H5 0.95 ?
C6 N1 1.345(4) ?
C6 C7 1.522(5) ?
C7 N2 1.448(4) ?
C7 H7A 0.99 ?
C7 H7B 0.99 ?
C8 N2 1.460(5) ?
C8 C9 1.541(6) ?
C8 H8A 0.99 ?
C8 H8B 0.99 ?
C9 C10 1.526(5) ?
C9 H9A 0.99 ?
C9 H9B 0.99 ?
C10 N3 1.514(5) ?
C10 H10A 0.99 ?
C10 H10B 0.99 ?
C11 N3 1.495(5) ?
C11 C12 1.527(5) ?
C11 H11A 0.99 ?
C11 H11B 0.99 ?
C12 N4 1.447(4) ?
C12 H12A 0.99 ?
C12 H12B 0.99 ?
C13 N4 1.465(4) ?
C13 C14 1.526(5) ?
C13 H13A 0.99 ?
C13 H13B 0.99 ?
C14 C15 1.536(5) ?
C14 H14A 0.99 ?
C14 H14B 0.99 ?
C15 N5 1.470(5) ?
C15 H15A 0.99 ?
C15 H15B 0.99 ?
C16 N5 1.469(5) ?
C16 C17 1.534(5) ?
C16 H16A 0.99 ?
C16 H16B 0.99 ?
C17 N2 1.453(4) ?
C17 H17A 0.99 ?
C17 H17B 0.99 ?
C18 N5 1.463(5) ?
C18 C19 1.521(6) ?
C18 H18A 0.99 ?
C18 H18B 0.99 ?
C19 N3 1.504(4) ?
C19 H19A 0.99 ?
C19 H19B 0.99 ?
C20 N4 1.449(4) ?
C20 C21 1.511(4) ?
C20 H20A 0.99 ?
C20 H20B 0.99 ?
C21 N6 1.354(4) ?
C21 C22 1.394(4) ?
C22 C23 1.375(5) ?
C22 H22 0.95 ?
C23 C24 1.388(5) ?
C23 H23 0.95 ?
C24 C25 1.380(4) ?
C24 H24 0.95 ?
C25 N6 1.347(4) ?
C25 C26 1.517(4) ?
C26 O4 1.230(4) ?
C26 O3 1.275(4) ?
C27 O6 1.224(4) ?
C27 O5 1.280(4) ?
C27 C28 1.519(4) ?
C28 N7 1.355(4) ?
C28 C29 1.384(4) ?
C29 C30 1.384(4) ?
C29 H29 0.95 ?
C30 C31 1.378(4) ?
C30 H30 0.95 ?
C31 C32 1.400(4) ?
C31 H31 0.95 ?
C32 N7 1.349(4) ?
C32 C33 1.529(4) ?
C33 N8 1.451(4) ?
C33 H33A 0.99 ?
C33 H33B 0.99 ?
C34 N8 1.467(4) ?
C34 C35 1.528(4) ?
C34 H34A 0.99 ?
C34 H34B 0.99 ?
C35 C36 1.521(4) ?
C35 H35A 0.99 ?
C35 H35B 0.99 ?
C36 N9 1.505(4) ?
C36 H36A 0.99 ?
C36 H36B 0.99 ?
C37 N9 1.496(4) ?
C37 C38 1.528(5) ?
C37 H37A 0.99 ?
C37 H37B 0.99 ?
C38 N10 1.448(4) ?
C38 H38A 0.99 ?
C38 H38B 0.99 ?
C39 N10 1.469(4) ?
C39 C40 1.522(5) ?
C39 H39A 0.99 ?
C39 H39B 0.99 ?
C40 C41 1.523(5) ?
C40 H40A 0.99 ?
C40 H40B 0.99 ?
C41 N11 1.476(4) ?
C41 H41A 0.99 ?
C41 H41B 0.99 ?
C42 N11 1.476(4) ?
C42 C43 1.527(4) ?
C42 H42A 0.99 ?
C42 H42B 0.99 ?
C43 N8 1.456(4) ?
C43 H43A 0.99 ?
C43 H43B 0.99 ?
C44 N9 1.505(4) ?
C44 C45 1.521(5) ?
C44 H44A 0.99 ?
C44 H44B 0.99 ?
C45 N11 1.462(4) ?
C45 H45A 0.99 ?
C45 H45B 0.99 ?
C46 N10 1.449(4) ?
C46 C47 1.513(4) ?
C46 H46A 0.99 ?
C46 H46B 0.99 ?
C47 N12 1.352(4) ?
C47 C48 1.397(4) ?
C48 C49 1.379(5) ?
C48 H48 0.95 ?
C49 C50 1.376(4) ?
C49 H49 0.95 ?
C50 C51 1.388(4) ?
C50 H50 0.95 ?
C51 N12 1.351(4) ?
C51 C52 1.513(4) ?
C52 O8 1.231(3) ?
C52 O7 1.280(3) ?
N3 H3A 0.93(4) ?
N9 H9 0.91(4) ?
O9 H91 0.84(5) ?
O9 H92 0.74(5) ?
O10 H101 0.864(19) ?
O10 H102 0.864(19) ?
O11 H111 0.901(19) ?
O11 H112 0.860(19) ?
O12 H121 0.878(14) ?
O12 H122 0.855(5) ?
O13 H131 0.84(2) ?
O13 H132 0.91(2) ?
O14 H142 0.869(6) ?
O14 H141 0.871(5) ?

loop_
_geom_hbond_atom_site_label_D
_geom_hbond_atom_site_label_H
_geom_hbond_atom_site_label_A
_geom_hbond_distance_DH
_geom_hbond_distance_HA
_geom_hbond_distance_DA
_geom_hbond_angle_DHA
_geom_hbond_site_symmetry_A
C7 H7A O5 0.99 2.57 3.130(4) 115.7 .
C7 H7B O7 0.99 2.3 3.217(4) 153.6 .
C10 H10A O13 0.99 2.63 3.619(8) 173.5 .
C10 H10B O6 0.99 2.65 3.308(5) 124 2
C11 H11B O8 0.99 2.63 3.609(4) 169.5 .
C15 H15B Cl1 0.99 2.97 3.956(4) 171.6 2
C19 H19B Cl1 0.99 2.72 3.625(4) 151.9 2
C20 H20A O7 0.99 2.37 3.089(4) 128.8 .
C20 H20B O5 0.99 2.46 3.320(4) 145.7 .
C33 H33A O1 0.99 2.58 3.092(4) 112.4 .
C33 H33A O2 0.99 2.64 3.466(4) 140.5 .
C33 H33B O3 0.99 2.36 3.270(4) 152.9 .
C37 H37A O2 0.99 2.57 3.535(4) 163.7 2_445
C37 H37B O4 0.99 2.43 3.413(4) 171.2 .
C44 H44A O7 0.99 2.52 3.345(4) 140 2_445
C46 H46A O3 0.99 2.29 3.089(4) 137.6 .
C46 H46B O1 0.99 2.44 3.293(4) 143.6 .
N3 H3A N2 0.93 2.46 3.146(5) 130.9 .
N3 H3A N5 0.93 2.17 2.716(4) 116.8 .
N9 H9 N8 0.91 2.41 3.103(4) 133.1 .
N9 H9 N11 0.91 2.21 2.743(4) 116.7 .
O9 H91 Cl1 0.84(5) 2.34(5) 3.160(4) 167(5) 4
O9 H92 Cl1 0.74(5) 2.47(5) 3.205(3) 174(6) 2_455
O10 H101 Cl1 0.864(19) 2.25(2) 3.109(3) 170(5) 3_556
O10 H102 O2 0.864(19) 2.03(3) 2.816(4) 152(4) .
O11 H111 O10 0.901(19) 1.86(3) 2.722(5) 160(7) 2_445
O11 H112 O4 0.860(19) 1.97(3) 2.806(4) 165(6) .
O12 H121 O14 0.878(14) 1.904(19) 2.704(9) 151(4) .
O12 H122 O8 0.855(5) 2.200(2) 2.994(6) 154.4(4) .
O13 H131 O11 0.84(2) 1.90(3) 2.735(6) 168(9) 3
O13 H132 O14 0.91(2) 2.11(6) 2.808(8) 133(7) .
O14 H142 O13 0.869(6) 2.190(6) 2.811(8) 128.2(4) 3_565
O14 H141 O6 0.871(5) 1.996(2) 2.766(6) 146.7(4) 4_565

loop_
_geom_torsion_atom_site_label_1
_geom_torsion_atom_site_label_2
_geom_torsion_atom_site_label_3
_geom_torsion_atom_site_label_4
_geom_torsion
O2 C1 C2 N1 170.6(3)
O1 C1 C2 N1 -11.1(4)
O2 C1 C2 C3 -13.0(5)
O1 C1 C2 C3 165.3(3)
N1 C2 C3 C4 1.5(5)
C1 C2 C3 C4 -174.7(3)
C2 C3 C4 C5 -0.2(6)
C3 C4 C5 C6 -0.9(7)
C4 C5 C6 N1 0.6(6)
C4 C5 C6 C7 179.0(4)
N1 C6 C7 N2 153.8(3)
C5 C6 C7 N2 -24.6(5)
N2 C8 C9 C10 -65.5(4)
C8 C9 C10 N3 84.6(4)
N3 C11 C12 N4 44.9(4)
N4 C13 C14 C15 -68.9(4)
C13 C14 C15 N5 83.7(4)
N5 C16 C17 N2 48.6(5)
N5 C18 C19 N3 52.3(4)
N4 C20 C21 N6 165.3(3)
N4 C20 C21 C22 -12.5(5)
N6 C21 C22 C23 0.7(5)
C20 C21 C22 C23 178.4(3)
C21 C22 C23 C24 -2.7(5)
C22 C23 C24 C25 1.8(5)
C23 C24 C25 N6 1.0(5)
C23 C24 C25 C26 -174.5(3)
N6 C25 C26 O4 179.3(3)
C24 C25 C26 O4 -4.9(5)
N6 C25 C26 O3 -2.1(4)
C24 C25 C26 O3 173.7(3)
O6 C27 C28 N7 175.8(3)
O5 C27 C28 N7 -7.0(4)
O6 C27 C28 C29 -7.6(5)
O5 C27 C28 C29 169.6(3)
N7 C28 C29 C30 1.6(5)
C27 C28 C29 C30 -174.8(3)
C28 C29 C30 C31 0.3(5)
C29 C30 C31 C32 -1.1(5)
C30 C31 C32 N7 0.0(5)
C30 C31 C32 C33 179.1(3)
N7 C32 C33 N8 148.9(3)
C31 C32 C33 N8 -30.2(4)
N8 C34 C35 C36 -64.0(3)
C34 C35 C36 N9 83.4(3)
N9 C37 C38 N10 45.6(3)
N10 C39 C40 C41 -72.7(3)
C39 C40 C41 N11 82.4(3)
N11 C42 C43 N8 47.0(4)
N9 C44 C45 N11 53.5(3)
N10 C46 C47 N12 171.9(3)
N10 C46 C47 C48 -6.3(5)
N12 C47 C48 C49 0.0(5)
C46 C47 C48 C49 178.0(3)
C47 C48 C49 C50 -2.1(5)
C48 C49 C50 C51 1.9(5)
C49 C50 C51 N12 0.3(5)
C49 C50 C51 C52 -176.4(3)
N12 C51 C52 O8 176.0(3)
C50 C51 C52 O8 -7.1(4)
N12 C51 C52 O7 -6.4(4)
C50 C51 C52 O7 170.5(3)
C5 C6 N1 C2 0.6(5)
C7 C6 N1 C2 -177.8(3)
C5 C6 N1 Gd1 -172.3(3)
C7 C6 N1 Gd1 9.3(4)
C3 C2 N1 C6 -1.7(5)
C1 C2 N1 C6 174.6(3)
C3 C2 N1 Gd1 172.5(3)
C1 C2 N1 Gd1 -11.2(3)
C6 C7 N2 C17 86.3(4)
C6 C7 N2 C8 -59.1(4)
C16 C17 N2 C7 70.9(4)
C16 C17 N2 C8 -145.2(4)
C9 C8 N2 C7 -86.9(4)
C9 C8 N2 C17 128.3(4)
C12 C11 N3 C19 63.9(4)
C12 C11 N3 C10 -170.7(3)
C18 C19 N3 C11 -151.1(3)
C18 C19 N3 C10 83.7(4)
C9 C10 N3 C11 84.7(4)
C9 C10 N3 C19 -148.8(4)
C11 C12 N4 C20 70.9(4)
C11 C12 N4 C13 -140.7(3)
C21 C20 N4 C12 80.6(4)
C21 C20 N4 C13 -69.0(4)
C14 C13 N4 C12 129.7(3)
C14 C13 N4 C20 -81.4(4)
C19 C18 N5 C16 -148.4(3)
C19 C18 N5 C15 84.3(4)
C17 C16 N5 C18 62.0(4)
C17 C16 N5 C15 -170.5(3)
C14 C15 N5 C18 -144.6(3)
C14 C15 N5 C16 86.0(4)
C24 C25 N6 C21 -3.0(4)
C26 C25 N6 C21 172.7(3)
C24 C25 N6 Gd1 171.7(3)
C26 C25 N6 Gd1 -12.7(3)
C22 C21 N6 C25 2.1(4)
C20 C21 N6 C25 -175.8(3)
C22 C21 N6 Gd1 -171.4(2)
C20 C21 N6 Gd1 10.7(4)
C31 C32 N7 C28 1.9(4)
C33 C32 N7 C28 -177.3(3)
C31 C32 N7 Gd1 -168.1(2)
C33 C32 N7 Gd1 12.7(4)
C29 C28 N7 C32 -2.7(4)
C27 C28 N7 C32 173.9(3)
C29 C28 N7 Gd1 169.2(2)
C27 C28 N7 Gd1 -14.3(3)
C32 C33 N8 C43 89.4(3)
C32 C33 N8 C34 -55.1(4)
C42 C43 N8 C33 71.3(3)
C42 C43 N8 C34 -145.2(3)
C35 C34 N8 C33 -87.5(3)
C35 C34 N8 C43 128.3(3)
C38 C37 N9 C36 -174.5(2)
C38 C37 N9 C44 59.5(3)
C35 C36 N9 C37 82.7(3)
C35 C36 N9 C44 -149.6(3)
C45 C44 N9 C37 -150.7(3)
C45 C44 N9 C36 83.5(3)
C37 C38 N10 C46 74.8(3)
C37 C38 N10 C39 -141.5(3)
C47 C46 N10 C38 76.1(4)
C47 C46 N10 C39 -69.7(4)
C40 C39 N10 C38 134.9(3)
C40 C39 N10 C46 -81.1(3)
C44 C45 N11 C41 86.3(3)
C44 C45 N11 C42 -145.7(3)
C40 C41 N11 C45 -141.1(3)
C40 C41 N11 C42 88.4(3)
C43 C42 N11 C45 62.3(3)
C43 C42 N11 C41 -168.4(3)
C50 C51 N12 C47 -2.3(4)
C52 C51 N12 C47 174.5(3)
C50 C51 N12 Gd1 172.8(2)
C52 C51 N12 Gd1 -10.3(3)
C48 C47 N12 C51 2.2(4)
C46 C47 N12 C51 -176.0(3)
C48 C47 N12 Gd1 -172.0(2)
C46 C47 N12 Gd1 9.8(4)
O2 C1 O1 Gd1 -147.5(2)
C2 C1 O1 Gd1 34.3(3)
O4 C26 O3 Gd1 -160.0(2)
C25 C26 O3 Gd1 21.5(4)
O6 C27 O5 Gd1 -151.7(3)
C28 C27 O5 Gd1 31.2(4)
O8 C52 O7 Gd1 -156.6(2)
C51 C52 O7 Gd1 26.0(3)
